data_1548463
loop_
_publ_author_name
'Wang, Long'
'Dong, Shunxi'
'Daniliuc, Constantin G.'
'Liu, Lei'
'Grimme, Stefan'
'Knitsch, Robert'
'Eckert, Hellmut'
'Hansen, Michael Ryan'
'Kehr, Gerald'
'Erker, Gerhard'

_publ_section_title
;
 Formation of macrocyclic ring systems by carbonylation of trifunctional
 P/B/B frustrated Lewis pairs.
;
_journal_issue 6
_journal_name_full 'Chemical science'
_journal_page_first 1544
_journal_page_last 1550
_journal_paper_doi 10.1039/c7sc04394e
_journal_volume 9
_journal_year 2018
_chemical_formula_sum 'C34 H38 B F10 P'
_chemical_formula_weight 678.42
_space_group_IT_number 2
_space_group_name_Hall '-P 1'
_space_group_name_H-M_alt 'P -1'
_symmetry_cell_setting triclinic
_symmetry_space_group_name_Hall '-P 1'
_symmetry_space_group_name_H-M 'P -1'
_atom_sites_solution_hydrogens geom
_atom_sites_solution_primary direct
_atom_sites_solution_secondary difmap
_audit_creation_method SHELXL-97
_audit_update_record
;
2017-05-12 deposited with the CCDC.
2017-12-14 downloaded from the CCDC.
;
_cell_angle_alpha 102.465(2)
_cell_angle_beta 96.491(2)
_cell_angle_gamma 91.561(2)
_cell_formula_units_Z 4
_cell_length_a 13.2091(5)
_cell_length_b 14.4202(6)
_cell_length_c 17.4143(7)
_cell_measurement_reflns_used 6443
_cell_measurement_temperature 173(2)
_cell_measurement_theta_max 28.28
_cell_measurement_theta_min 4.08
_cell_volume 3213.5(2)
_computing_cell_refinement 'Collect (Nonius B.V., 1998)'
_computing_data_collection 'Collect (Nonius B.V., 1998)'
_computing_data_reduction 'Denzo-SMN (Otwinowski & Minor, 1997)'
_computing_molecular_graphics 'XP (BrukerAXS, 2000)'
_computing_publication_material 'SHELXL-97 (Sheldrick, 1997)'
_computing_structure_refinement 'SHELXL-97 (Sheldrick, 1997)'
_computing_structure_solution 'SHELXS-97 (Sheldrick, 1990)'
_diffrn_ambient_temperature 173(2)
_diffrn_measured_fraction_theta_full 0.963
_diffrn_measured_fraction_theta_max 0.963
_diffrn_measurement_device_type 'Nonius KappaCCD APEXII'
_diffrn_measurement_method '\w and \f scans'
_diffrn_radiation_monochromator 'Montel mirror'
_diffrn_radiation_source 'rotating anode Nonius FR591'
_diffrn_radiation_type MoK\a
_diffrn_radiation_wavelength 0.71073
_diffrn_reflns_av_R_equivalents 0.097
_diffrn_reflns_av_sigmaI/netI 0.1013
_diffrn_reflns_limit_h_max 15
_diffrn_reflns_limit_h_min 0
_diffrn_reflns_limit_k_max 17
_diffrn_reflns_limit_k_min -17
_diffrn_reflns_limit_l_max 20
_diffrn_reflns_limit_l_min -20
_diffrn_reflns_number 22688
_diffrn_reflns_theta_full 25.00
_diffrn_reflns_theta_max 25.00
_diffrn_reflns_theta_min 4.10
_exptl_absorpt_coefficient_mu 0.168
_exptl_absorpt_correction_T_max 0.9967
_exptl_absorpt_correction_T_min 0.9514
_exptl_absorpt_correction_type multi-scan
_exptl_absorpt_process_details 'Denzo (Otwinowski, Borek, Majewski & Minor, 2003)'
_exptl_crystal_colour colourless
_exptl_crystal_density_diffrn 1.402
_exptl_crystal_density_method 'not measured'
_exptl_crystal_description needle
_exptl_crystal_F_000 1408
_exptl_crystal_size_max 0.30
_exptl_crystal_size_mid 0.03
_exptl_crystal_size_min 0.02
_refine_diff_density_max 0.453
_refine_diff_density_min -0.457
_refine_diff_density_rms 0.087
_refine_ls_extinction_method none
_refine_ls_goodness_of_fit_ref 1.206
_refine_ls_hydrogen_treatment mixed
_refine_ls_matrix_type full
_refine_ls_number_parameters 855
_refine_ls_number_reflns 10899
_refine_ls_number_restraints 3
_refine_ls_restrained_S_all 1.206
_refine_ls_R_factor_all 0.1963
_refine_ls_R_factor_gt 0.1255
_refine_ls_shift/su_max 0.000
_refine_ls_shift/su_mean 0.000
_refine_ls_structure_factor_coef Fsqd
_refine_ls_weighting_details 'calc w=1/[\s^2^(Fo^2^)+(0.0000P)^2^+22.5694P] where P=(Fo^2^+2Fc^2^)/3'
_refine_ls_weighting_scheme calc
_refine_ls_wR_factor_gt 0.2056
_refine_ls_wR_factor_ref 0.2457
_reflns_number_gt 6769
_reflns_number_total 10899
_reflns_threshold_expression >2sigma(I)
_cod_data_source_file c7sc04394e2.cif
_cod_data_source_block erk8518
_cod_depositor_comments 'Adding full bibliography for 1548459--1548464.cif.'
_cod_original_sg_symbol_H-M P-1
_cod_database_code 1548463

loop_
_symmetry_equiv_pos_as_xyz
'x, y, z'
'-x, -y, -z'

loop_
_atom_site_label
_atom_site_type_symbol
_atom_site_fract_x
_atom_site_fract_y
_atom_site_fract_z
_atom_site_U_iso_or_equiv
_atom_site_adp_type
_atom_site_occupancy
_atom_site_symmetry_multiplicity
_atom_site_calc_flag
_atom_site_refinement_flags
P1A P 0.30543(16) 0.61442(14) 0.27686(12) 0.0323(5) Uani 1 1 d D
H1 H 0.368(4) 0.616(5) 0.334(3) 0.028(19) Uiso 1 1 d D
B1A B 0.3301(7) 0.8416(6) 0.2971(5) 0.032(2) Uani 1 1 d .
C1A C 0.2107(6) 0.6929(5) 0.3159(5) 0.038(2) Uani 1 1 d .
H101 H 0.1546 0.6938 0.2733 0.046 Uiso 1 1 calc R
H102 H 0.1816 0.6687 0.3583 0.046 Uiso 1 1 calc R
C2A C 0.2571(6) 0.7950(5) 0.3498(5) 0.0345(19) Uani 1 1 d .
H201 H 0.2972 0.7958 0.4015 0.041 Uiso 1 1 calc R
H202 H 0.2001 0.8373 0.3603 0.041 Uiso 1 1 calc R
C3A C 0.3838(6) 0.6714(5) 0.2196(5) 0.0353(19) Uani 1 1 d .
H301 H 0.4421 0.6324 0.2051 0.042 Uiso 1 1 calc R
H302 H 0.3433 0.6798 0.1704 0.042 Uiso 1 1 calc R
C4A C 0.4220(6) 0.7688(5) 0.2728(4) 0.0346(19) Uani 1 1 d .
H401 H 0.4696 0.8000 0.2449 0.041 Uiso 1 1 calc R
H402 H 0.4609 0.7583 0.3219 0.041 Uiso 1 1 calc R
C11A C 0.2616(6) 0.4889(5) 0.2469(4) 0.0296(17) Uani 1 1 d .
C12A C 0.1983(6) 0.4507(5) 0.1754(4) 0.0302(17) Uani 1 1 d .
C13A C 0.1516(6) 0.3599(5) 0.1659(5) 0.0316(18) Uani 1 1 d .
H13A H 0.1064 0.3346 0.1192 0.038 Uiso 1 1 calc R
C14A C 0.1691(6) 0.3058(5) 0.2224(4) 0.0337(19) Uani 1 1 d .
C15A C 0.2355(6) 0.3439(5) 0.2903(4) 0.0357(19) Uani 1 1 d .
H15A H 0.2478 0.3068 0.3290 0.043 Uiso 1 1 calc R
C16A C 0.2847(6) 0.4329(5) 0.3046(4) 0.0318(18) Uani 1 1 d .
C17A C 0.1838(6) 0.4936(5) 0.1011(4) 0.0346(19) Uani 1 1 d .
C18A C 0.1042(7) 0.4362(6) 0.0351(5) 0.047(2) Uani 1 1 d .
H18A H 0.0969 0.4675 -0.0097 0.070 Uiso 1 1 calc R
H18B H 0.0383 0.4330 0.0556 0.070 Uiso 1 1 calc R
H18C H 0.1267 0.3717 0.0175 0.070 Uiso 1 1 calc R
C19A C 0.1425(7) 0.5958(5) 0.1167(5) 0.040(2) Uani 1 1 d .
H19A H 0.1916 0.6394 0.1551 0.060 Uiso 1 1 calc R
H19B H 0.0770 0.5944 0.1380 0.060 Uiso 1 1 calc R
H19C H 0.1331 0.6175 0.0669 0.060 Uiso 1 1 calc R
C20A C 0.2867(7) 0.4906(6) 0.0675(5) 0.041(2) Uani 1 1 d .
H20A H 0.3077 0.4249 0.0556 0.062 Uiso 1 1 calc R
H20B H 0.3383 0.5302 0.1066 0.062 Uiso 1 1 calc R
H20C H 0.2797 0.5148 0.0188 0.062 Uiso 1 1 calc R
C21A C 0.1201(7) 0.2051(5) 0.2114(5) 0.041(2) Uani 1 1 d .
C22A C 0.0539(9) 0.1719(6) 0.1322(6) 0.067(3) Uani 1 1 d .
H22A H 0.0953 0.1728 0.0890 0.101 Uiso 1 1 calc R
H22B H -0.0022 0.2145 0.1287 0.101 Uiso 1 1 calc R
H22C H 0.0260 0.1070 0.1278 0.101 Uiso 1 1 calc R
C23A C 0.0552(9) 0.2020(7) 0.2777(6) 0.072(3) Uani 1 1 d .
H23A H 0.0262 0.1372 0.2716 0.108 Uiso 1 1 calc R
H23B H -0.0001 0.2456 0.2753 0.108 Uiso 1 1 calc R
H23C H 0.0977 0.2212 0.3290 0.108 Uiso 1 1 calc R
C24A C 0.2049(8) 0.1355(6) 0.2140(6) 0.061(3) Uani 1 1 d .
H24A H 0.2418 0.1321 0.1678 0.091 Uiso 1 1 calc R
H24B H 0.1750 0.0723 0.2132 0.091 Uiso 1 1 calc R
H24C H 0.2522 0.1573 0.2625 0.091 Uiso 1 1 calc R
C25A C 0.3645(6) 0.4604(5) 0.3796(4) 0.0361(19) Uani 1 1 d .
C26A C 0.3807(7) 0.3763(6) 0.4210(5) 0.049(2) Uani 1 1 d .
H26A H 0.4013 0.3213 0.3834 0.074 Uiso 1 1 calc R
H26B H 0.3169 0.3595 0.4398 0.074 Uiso 1 1 calc R
H26C H 0.4341 0.3947 0.4662 0.074 Uiso 1 1 calc R
C27A C 0.4702(6) 0.4814(6) 0.3556(5) 0.044(2) Uani 1 1 d .
H27A H 0.4977 0.4218 0.3299 0.066 Uiso 1 1 calc R
H27B H 0.5164 0.5117 0.4030 0.066 Uiso 1 1 calc R
H27C H 0.4636 0.5242 0.3188 0.066 Uiso 1 1 calc R
C28A C 0.3298(7) 0.5409(6) 0.4431(5) 0.044(2) Uani 1 1 d .
H28A H 0.3706 0.5428 0.4942 0.066 Uiso 1 1 calc R
H28B H 0.2576 0.5291 0.4478 0.066 Uiso 1 1 calc R
H28C H 0.3392 0.6018 0.4279 0.066 Uiso 1 1 calc R
C31A C 0.2720(6) 0.8646(5) 0.2126(4) 0.0318(18) Uani 1 1 d .
F32A F 0.1018(4) 0.8185(3) 0.2257(3) 0.0492(13) Uani 1 1 d .
C32A C 0.1701(6) 0.8511(5) 0.1833(5) 0.0362(19) Uani 1 1 d .
F33A F 0.0268(4) 0.8530(4) 0.0892(4) 0.0740(18) Uani 1 1 d .
C33A C 0.1274(7) 0.8707(5) 0.1123(5) 0.042(2) Uani 1 1 d .
F34A F 0.1474(5) 0.9255(4) -0.0030(3) 0.0714(17) Uani 1 1 d .
C34A C 0.1875(8) 0.9056(6) 0.0659(5) 0.048(2) Uani 1 1 d .
F35A F 0.3511(4) 0.9608(4) 0.0476(3) 0.0591(14) Uani 1 1 d .
C35A C 0.2905(7) 0.9228(6) 0.0922(5) 0.043(2) Uani 1 1 d .
F36A F 0.4299(4) 0.9251(3) 0.1841(3) 0.0498(13) Uani 1 1 d .
C36A C 0.3283(6) 0.9027(6) 0.1629(4) 0.0342(19) Uani 1 1 d .
C41A C 0.3777(6) 0.9468(5) 0.3519(4) 0.0307(18) Uani 1 1 d .
F42A F 0.2099(3) 1.0029(3) 0.3502(3) 0.0416(11) Uani 1 1 d .
C42A C 0.3118(6) 1.0173(5) 0.3749(5) 0.0337(19) Uani 1 1 d .
F43A F 0.2709(4) 1.1712(3) 0.4423(3) 0.0469(12) Uani 1 1 d .
C43A C 0.3407(6) 1.1059(6) 0.4228(5) 0.038(2) Uani 1 1 d .
F44A F 0.4725(4) 1.2112(3) 0.5006(3) 0.0525(13) Uani 1 1 d .
C44A C 0.4419(6) 1.1259(5) 0.4517(5) 0.0358(19) Uani 1 1 d .
F45A F 0.6103(4) 1.0791(3) 0.4574(3) 0.0485(13) Uani 1 1 d .
C45A C 0.5110(6) 1.0603(6) 0.4311(5) 0.0366(19) Uani 1 1 d .
F46A F 0.5535(4) 0.9124(3) 0.3660(3) 0.0455(12) Uani 1 1 d .
C46A C 0.4779(6) 0.9733(5) 0.3815(4) 0.0331(18) Uani 1 1 d .
P1B P -0.20098(17) -0.22614(14) 0.27088(12) 0.0327(5) Uani 1 1 d D
H2 H -0.141(4) -0.200(4) 0.330(2) 0.028(19) Uiso 1 1 d D
B1B B -0.1731(7) -0.4415(6) 0.2894(5) 0.030(2) Uani 1 1 d .
C1B C -0.2965(6) -0.2894(5) 0.3091(5) 0.0343(19) Uani 1 1 d .
H111 H -0.3262 -0.2450 0.3514 0.041 Uiso 1 1 calc R
H112 H -0.3521 -0.3157 0.2662 0.041 Uiso 1 1 calc R
C2B C -0.2479(6) -0.3716(5) 0.3430(4) 0.0340(19) Uani 1 1 d .
H211 H -0.3041 -0.4121 0.3535 0.041 Uiso 1 1 calc R
H212 H -0.2080 -0.3430 0.3947 0.041 Uiso 1 1 calc R
C3B C -0.1268(6) -0.3088(5) 0.2126(5) 0.038(2) Uani 1 1 d .
H311 H -0.1699 -0.3456 0.1650 0.046 Uiso 1 1 calc R
H312 H -0.0705 -0.2747 0.1952 0.046 Uiso 1 1 calc R
C4B C -0.0829(6) -0.3766(5) 0.2649(4) 0.0324(18) Uani 1 1 d .
H411 H -0.0434 -0.3384 0.3137 0.039 Uiso 1 1 calc R
H412 H -0.0357 -0.4190 0.2357 0.039 Uiso 1 1 calc R
C11B C -0.2433(6) -0.1168(5) 0.2443(4) 0.0312(18) Uani 1 1 d .
C12B C -0.3084(6) -0.1139(5) 0.1740(4) 0.0271(17) Uani 1 1 d .
C13B C -0.3497(6) -0.0273(5) 0.1673(4) 0.0314(18) Uani 1 1 d .
H13B H -0.3924 -0.0246 0.1202 0.038 Uiso 1 1 calc R
C14B C -0.3312(6) 0.0544(5) 0.2263(4) 0.0317(18) Uani 1 1 d .
C15B C -0.2646(6) 0.0504(5) 0.2921(4) 0.0335(19) Uani 1 1 d .
H15B H -0.2504 0.1071 0.3320 0.040 Uiso 1 1 calc R
C16B C -0.2168(6) -0.0308(5) 0.3042(4) 0.0289(17) Uani 1 1 d .
C17B C -0.3267(6) -0.1951(5) 0.0978(4) 0.0332(18) Uani 1 1 d .
C18B C -0.4059(7) -0.1701(6) 0.0342(5) 0.049(2) Uani 1 1 d .
H18D H -0.3800 -0.1145 0.0170 0.073 Uiso 1 1 calc R
H18E H -0.4700 -0.1556 0.0565 0.073 Uiso 1 1 calc R
H18F H -0.4180 -0.2242 -0.0113 0.073 Uiso 1 1 calc R
C19B C -0.3688(6) -0.2893(5) 0.1132(5) 0.038(2) Uani 1 1 d .
H19D H -0.3874 -0.3348 0.0625 0.058 Uiso 1 1 calc R
H19E H -0.4292 -0.2776 0.1410 0.058 Uiso 1 1 calc R
H19F H -0.3165 -0.3155 0.1458 0.058 Uiso 1 1 calc R
C20B C -0.2261(7) -0.2049(6) 0.0608(5) 0.042(2) Uani 1 1 d .
H20D H -0.1736 -0.2253 0.0971 0.063 Uiso 1 1 calc R
H20E H -0.2041 -0.1434 0.0511 0.063 Uiso 1 1 calc R
H20F H -0.2364 -0.2522 0.0105 0.063 Uiso 1 1 calc R
C21B C -0.3745(7) 0.1485(5) 0.2180(4) 0.036(2) Uani 1 1 d .
C22B C -0.4457(8) 0.1407(6) 0.1404(5) 0.058(3) Uani 1 1 d .
H22D H -0.4086 0.1162 0.0953 0.086 Uiso 1 1 calc R
H22E H -0.4694 0.2037 0.1371 0.086 Uiso 1 1 calc R
H22F H -0.5045 0.0974 0.1394 0.086 Uiso 1 1 calc R
C23B C -0.4345(8) 0.1871(6) 0.2872(5) 0.055(3) Uani 1 1 d .
H23D H -0.4949 0.1449 0.2842 0.082 Uiso 1 1 calc R
H23E H -0.4559 0.2509 0.2843 0.082 Uiso 1 1 calc R
H23F H -0.3912 0.1902 0.3373 0.082 Uiso 1 1 calc R
C24B C -0.2854(7) 0.2196(6) 0.2184(5) 0.049(2) Uani 1 1 d .
H24D H -0.2404 0.2281 0.2684 0.073 Uiso 1 1 calc R
H24E H -0.3122 0.2809 0.2131 0.073 Uiso 1 1 calc R
H24F H -0.2469 0.1952 0.1741 0.073 Uiso 1 1 calc R
C25B C -0.1367(6) -0.0196(5) 0.3787(4) 0.0334(18) Uani 1 1 d .
C26B C -0.1184(7) 0.0865(6) 0.4214(5) 0.046(2) Uani 1 1 d .
H26D H -0.0639 0.0930 0.4656 0.068 Uiso 1 1 calc R
H26E H -0.1812 0.1103 0.4416 0.068 Uiso 1 1 calc R
H26F H -0.0984 0.1235 0.3839 0.068 Uiso 1 1 calc R
C27B C -0.0321(6) -0.0511(6) 0.3554(5) 0.0357(19) Uani 1 1 d .
H27D H -0.0401 -0.1144 0.3201 0.054 Uiso 1 1 calc R
H27E H 0.0140 -0.0532 0.4032 0.054 Uiso 1 1 calc R
H27F H -0.0034 -0.0057 0.3280 0.054 Uiso 1 1 calc R
C28B C -0.1752(7) -0.0683(6) 0.4427(5) 0.043(2) Uani 1 1 d .
H28D H -0.1768 -0.1375 0.4240 0.065 Uiso 1 1 calc R
H28E H -0.2440 -0.0486 0.4520 0.065 Uiso 1 1 calc R
H28F H -0.1290 -0.0493 0.4922 0.065 Uiso 1 1 calc R
C31B C -0.2312(6) -0.5148(5) 0.2066(4) 0.0333(19) Uani 1 1 d .
F32B F -0.4019(3) -0.4698(3) 0.2171(3) 0.0452(12) Uani 1 1 d .
C32B C -0.3338(6) -0.5242(5) 0.1772(5) 0.0319(18) Uani 1 1 d .
F33B F -0.4761(4) -0.5885(4) 0.0843(3) 0.0632(15) Uani 1 1 d .
C33B C -0.3759(6) -0.5852(6) 0.1084(5) 0.041(2) Uani 1 1 d .
F34B F -0.3526(4) -0.7067(3) -0.0027(3) 0.0600(15) Uani 1 1 d .
C34B C -0.3142(8) -0.6451(6) 0.0652(5) 0.046(2) Uani 1 1 d .
F35B F -0.1498(4) -0.7003(3) 0.0493(3) 0.0503(13) Uani 1 1 d .
C35B C -0.2116(7) -0.6414(5) 0.0902(4) 0.0364(19) Uani 1 1 d .
F36B F -0.0716(3) -0.5805(3) 0.1812(3) 0.0443(12) Uani 1 1 d .
C36B C -0.1733(5) -0.5779(5) 0.1595(4) 0.0297(17) Uani 1 1 d .
C41B C -0.1264(6) -0.5152(5) 0.3462(4) 0.0280(17) Uani 1 1 d .
F42B F -0.2939(3) -0.5777(3) 0.3484(3) 0.0385(11) Uani 1 1 d .
C42B C -0.1916(6) -0.5765(5) 0.3717(4) 0.0311(18) Uani 1 1 d .
F43B F -0.2306(4) -0.6967(3) 0.4398(3) 0.0459(12) Uani 1 1 d .
C43B C -0.1620(7) -0.6389(5) 0.4188(5) 0.036(2) Uani 1 1 d .
F44B F -0.0277(4) -0.6992(3) 0.4924(3) 0.0507(13) Uani 1 1 d .
C44B C -0.0605(7) -0.6408(5) 0.4455(5) 0.038(2) Uani 1 1 d .
F45B F 0.1098(4) -0.5854(3) 0.4468(3) 0.0496(13) Uani 1 1 d .
C45B C 0.0091(7) -0.5832(6) 0.4223(5) 0.040(2) Uani 1 1 d .
F46B F 0.0504(4) -0.4688(3) 0.3546(3) 0.0461(12) Uani 1 1 d .
C46B C -0.0232(7) -0.5224(5) 0.3739(4) 0.038(2) Uani 1 1 d .

loop_
_atom_site_aniso_label
_atom_site_aniso_U_11
_atom_site_aniso_U_22
_atom_site_aniso_U_33
_atom_site_aniso_U_23
_atom_site_aniso_U_13
_atom_site_aniso_U_12
P1A 0.0323(12) 0.0277(10) 0.0375(11) 0.0070(9) 0.0071(9) -0.0004(9)
B1A 0.024(5) 0.032(5) 0.037(5) 0.002(4) 0.009(4) -0.004(4)
C1A 0.039(5) 0.031(4) 0.045(5) 0.010(4) 0.008(4) -0.004(4)
C2A 0.041(5) 0.021(4) 0.042(4) 0.007(3) 0.008(4) -0.010(3)
C3A 0.033(5) 0.031(4) 0.044(5) 0.007(4) 0.013(4) 0.003(3)
C4A 0.040(5) 0.031(4) 0.034(4) 0.010(3) 0.005(4) -0.007(4)
C11A 0.032(4) 0.024(4) 0.039(4) 0.013(3) 0.018(4) 0.001(3)
C12A 0.023(4) 0.031(4) 0.038(4) 0.009(3) 0.008(3) 0.005(3)
C13A 0.031(5) 0.025(4) 0.040(4) 0.010(3) 0.002(4) -0.001(3)
C14A 0.039(5) 0.027(4) 0.036(4) 0.006(3) 0.008(4) 0.008(4)
C15A 0.040(5) 0.035(4) 0.034(4) 0.010(4) 0.006(4) 0.001(4)
C16A 0.030(5) 0.032(4) 0.033(4) 0.004(3) 0.004(3) 0.004(3)
C17A 0.041(5) 0.032(4) 0.032(4) 0.007(3) 0.012(4) 0.009(4)
C18A 0.062(6) 0.042(5) 0.035(5) 0.009(4) -0.002(4) 0.015(4)
C19A 0.048(6) 0.033(4) 0.043(5) 0.014(4) 0.005(4) 0.012(4)
C20A 0.050(6) 0.034(4) 0.039(5) 0.007(4) 0.006(4) 0.009(4)
C21A 0.053(6) 0.031(4) 0.037(5) 0.005(4) 0.004(4) -0.008(4)
C22A 0.086(8) 0.041(5) 0.068(7) 0.017(5) -0.024(6) -0.017(5)
C23A 0.094(9) 0.053(6) 0.069(7) 0.012(5) 0.020(6) -0.026(6)
C24A 0.072(7) 0.031(5) 0.074(7) 0.007(5) -0.005(6) 0.003(5)
C25A 0.036(5) 0.036(4) 0.036(4) 0.012(4) -0.002(4) 0.002(4)
C26A 0.058(6) 0.045(5) 0.043(5) 0.012(4) -0.010(4) 0.001(4)
C27A 0.036(5) 0.045(5) 0.049(5) 0.009(4) 0.003(4) 0.000(4)
C28A 0.040(5) 0.048(5) 0.038(5) -0.003(4) 0.012(4) -0.010(4)
C31A 0.033(5) 0.023(4) 0.036(4) -0.001(3) 0.006(4) 0.006(3)
F32A 0.034(3) 0.047(3) 0.071(3) 0.022(3) 0.007(3) -0.001(2)
C32A 0.033(5) 0.033(4) 0.043(5) 0.010(4) 0.003(4) -0.004(4)
F33A 0.042(4) 0.083(4) 0.096(4) 0.033(3) -0.018(3) -0.010(3)
C33A 0.038(5) 0.029(4) 0.057(6) 0.010(4) -0.007(4) 0.000(4)
F34A 0.086(5) 0.075(4) 0.049(3) 0.021(3) -0.020(3) -0.005(3)
C34A 0.062(7) 0.044(5) 0.035(5) 0.010(4) -0.005(5) 0.000(5)
F35A 0.062(4) 0.069(4) 0.053(3) 0.023(3) 0.013(3) 0.004(3)
C35A 0.052(6) 0.038(5) 0.041(5) 0.010(4) 0.011(5) -0.006(4)
F36A 0.041(3) 0.058(3) 0.057(3) 0.024(3) 0.015(2) -0.005(2)
C36A 0.030(5) 0.041(5) 0.032(4) 0.010(4) 0.005(4) -0.001(4)
C41A 0.041(5) 0.022(4) 0.033(4) 0.013(3) 0.007(4) -0.003(3)
F42A 0.034(3) 0.035(2) 0.055(3) 0.006(2) 0.009(2) 0.000(2)
C42A 0.034(5) 0.028(4) 0.041(5) 0.012(4) 0.010(4) -0.008(4)
F43A 0.053(3) 0.032(2) 0.056(3) 0.005(2) 0.019(3) 0.004(2)
C43A 0.037(5) 0.035(4) 0.049(5) 0.019(4) 0.016(4) 0.002(4)
F44A 0.070(4) 0.034(3) 0.047(3) 0.001(2) -0.004(3) -0.005(2)
C44A 0.041(5) 0.032(4) 0.036(4) 0.010(4) 0.007(4) -0.008(4)
F45A 0.040(3) 0.047(3) 0.054(3) 0.010(2) -0.006(2) -0.014(2)
C45A 0.026(5) 0.038(5) 0.047(5) 0.013(4) 0.005(4) -0.004(4)
F46A 0.035(3) 0.042(3) 0.056(3) 0.004(2) 0.004(2) -0.003(2)
C46A 0.030(5) 0.033(4) 0.040(4) 0.014(4) 0.009(4) 0.004(4)
P1B 0.0338(12) 0.0266(10) 0.0371(11) 0.0054(9) 0.0049(9) 0.0014(9)
B1B 0.029(5) 0.024(4) 0.038(5) 0.009(4) 0.008(4) 0.002(4)
C1B 0.032(5) 0.033(4) 0.039(4) 0.005(4) 0.015(4) 0.008(4)
C2B 0.036(5) 0.031(4) 0.036(4) 0.010(3) 0.005(4) 0.000(4)
C3B 0.037(5) 0.027(4) 0.049(5) 0.004(4) 0.007(4) 0.002(4)
C4B 0.027(4) 0.035(4) 0.036(4) 0.005(3) 0.009(3) 0.003(3)
C11B 0.036(5) 0.026(4) 0.031(4) 0.006(3) 0.004(3) -0.002(3)
C12B 0.025(4) 0.029(4) 0.027(4) 0.004(3) 0.006(3) -0.006(3)
C13B 0.028(4) 0.035(4) 0.031(4) 0.006(3) 0.004(3) 0.005(3)
C14B 0.039(5) 0.025(4) 0.033(4) 0.007(3) 0.009(4) -0.002(3)
C15B 0.045(5) 0.027(4) 0.027(4) 0.005(3) 0.001(4) 0.000(4)
C16B 0.026(4) 0.035(4) 0.029(4) 0.007(3) 0.013(3) 0.000(3)
C17B 0.030(5) 0.031(4) 0.035(4) 0.001(3) 0.003(4) 0.002(3)
C18B 0.059(6) 0.040(5) 0.041(5) 0.000(4) -0.004(4) 0.002(4)
C19B 0.038(5) 0.033(4) 0.040(5) -0.001(4) 0.007(4) -0.010(4)
C20B 0.047(6) 0.041(5) 0.036(4) 0.005(4) 0.008(4) -0.001(4)
C21B 0.050(5) 0.029(4) 0.026(4) 0.004(3) -0.003(4) 0.006(4)
C22B 0.086(8) 0.033(5) 0.053(6) 0.015(4) -0.010(5) 0.011(5)
C23B 0.063(7) 0.050(6) 0.054(6) 0.014(5) 0.012(5) 0.016(5)
C24B 0.068(7) 0.033(5) 0.048(5) 0.016(4) 0.006(5) -0.003(4)
C25B 0.035(5) 0.029(4) 0.036(4) 0.009(3) 0.001(4) 0.001(3)
C26B 0.046(6) 0.041(5) 0.044(5) 0.004(4) -0.008(4) -0.003(4)
C27B 0.031(5) 0.038(4) 0.040(4) 0.012(4) 0.006(4) 0.007(4)
C28B 0.049(6) 0.042(5) 0.041(5) 0.012(4) 0.007(4) 0.008(4)
C31B 0.042(5) 0.025(4) 0.037(4) 0.016(3) 0.007(4) -0.010(4)
F32B 0.028(3) 0.047(3) 0.058(3) 0.005(2) 0.010(2) 0.004(2)
C32B 0.035(5) 0.019(4) 0.045(5) 0.011(3) 0.012(4) 0.001(3)
F33B 0.045(3) 0.064(3) 0.072(4) 0.003(3) -0.011(3) -0.003(3)
C33B 0.031(5) 0.038(5) 0.053(5) 0.017(4) -0.007(4) -0.012(4)
F34B 0.073(4) 0.051(3) 0.045(3) -0.003(2) -0.007(3) -0.009(3)
C34B 0.064(7) 0.034(5) 0.036(5) 0.005(4) -0.001(5) -0.008(4)
F35B 0.060(3) 0.047(3) 0.043(3) -0.001(2) 0.021(2) 0.010(2)
C35B 0.046(6) 0.034(4) 0.031(4) 0.007(4) 0.014(4) 0.001(4)
F36B 0.034(3) 0.050(3) 0.047(3) 0.003(2) 0.009(2) 0.011(2)
C36B 0.017(4) 0.037(4) 0.039(4) 0.014(4) 0.009(3) 0.006(3)
C41B 0.033(5) 0.019(4) 0.033(4) 0.004(3) 0.009(3) 0.005(3)
F42B 0.032(3) 0.038(2) 0.049(3) 0.017(2) 0.005(2) 0.000(2)
C42B 0.033(5) 0.028(4) 0.031(4) 0.001(3) 0.009(4) 0.008(3)
F43B 0.056(3) 0.033(2) 0.052(3) 0.017(2) 0.013(2) -0.006(2)
C43B 0.049(6) 0.024(4) 0.038(4) 0.011(3) 0.008(4) 0.000(4)
F44B 0.065(4) 0.040(3) 0.049(3) 0.018(2) -0.001(3) 0.007(2)
C44B 0.047(6) 0.021(4) 0.044(5) 0.005(4) 0.003(4) 0.003(4)
F45B 0.036(3) 0.049(3) 0.061(3) 0.013(2) -0.008(2) 0.005(2)
C45B 0.040(5) 0.035(5) 0.041(5) 0.000(4) -0.003(4) 0.007(4)
F46B 0.034(3) 0.042(3) 0.066(3) 0.021(2) 0.006(2) 0.000(2)
C46B 0.047(6) 0.034(4) 0.033(4) 0.010(4) 0.009(4) -0.002(4)

loop_
_atom_type_symbol
_atom_type_description
_atom_type_scat_dispersion_real
_atom_type_scat_dispersion_imag
_atom_type_scat_source
C C 0.0033 0.0016 'International Tables Vol C Tables 4.2.6.8 and 6.1.1.4'
H H 0.0000 0.0000 'International Tables Vol C Tables 4.2.6.8 and 6.1.1.4'
B B 0.0013 0.0007 'International Tables Vol C Tables 4.2.6.8 and 6.1.1.4'
F F 0.0171 0.0103 'International Tables Vol C Tables 4.2.6.8 and 6.1.1.4'
P P 0.1023 0.0942 'International Tables Vol C Tables 4.2.6.8 and 6.1.1.4'

loop_
_geom_angle_atom_site_label_1
_geom_angle_atom_site_label_2
_geom_angle_atom_site_label_3
_geom_angle
C1A P1A C3A 110.6(4)
C1A P1A C11A 114.3(4)
C3A P1A C11A 123.0(3)
C1A P1A H1 104(3)
C3A P1A H1 98(3)
C11A P1A H1 103(3)
C2A B1A C4A 109.1(7)
C2A B1A C41A 107.5(6)
C4A B1A C41A 111.4(6)
C2A B1A C31A 115.9(7)
C4A B1A C31A 107.2(6)
C41A B1A C31A 105.6(6)
C2A C1A P1A 111.2(6)
C2A C1A H101 109.4
P1A C1A H101 109.4
C2A C1A H102 109.4
P1A C1A H102 109.4
H101 C1A H102 108.0
C1A C2A B1A 118.4(6)
C1A C2A H201 107.7
B1A C2A H201 107.7
C1A C2A H202 107.7
B1A C2A H202 107.7
H201 C2A H202 107.1
C4A C3A P1A 106.4(5)
C4A C3A H301 110.4
P1A C3A H301 110.4
C4A C3A H302 110.4
P1A C3A H302 110.4
H301 C3A H302 108.6
C3A C4A B1A 114.3(6)
C3A C4A H401 108.7
B1A C4A H401 108.7
C3A C4A H402 108.7
B1A C4A H402 108.7
H401 C4A H402 107.6
C12A C11A C16A 120.8(7)
C12A C11A P1A 122.8(6)
C16A C11A P1A 116.0(6)
C13A C12A C11A 118.0(7)
C13A C12A C17A 114.9(6)
C11A C12A C17A 126.7(7)
C14A C13A C12A 122.2(7)
C14A C13A H13A 118.9
C12A C13A H13A 118.9
C13A C14A C15A 118.2(7)
C13A C14A C21A 122.4(7)
C15A C14A C21A 119.4(7)
C16A C15A C14A 123.5(7)
C16A C15A H15A 118.3
C14A C15A H15A 118.3
C15A C16A C11A 117.1(7)
C15A C16A C25A 116.7(7)
C11A C16A C25A 126.1(7)
C20A C17A C18A 107.2(6)
C20A C17A C12A 107.2(6)
C18A C17A C12A 113.1(7)
C20A C17A C19A 112.2(7)
C18A C17A C19A 103.2(6)
C12A C17A C19A 113.9(6)
C17A C18A H18A 109.5
C17A C18A H18B 109.5
H18A C18A H18B 109.5
C17A C18A H18C 109.5
H18A C18A H18C 109.5
H18B C18A H18C 109.5
C17A C19A H19A 109.5
C17A C19A H19B 109.5
H19A C19A H19B 109.5
C17A C19A H19C 109.5
H19A C19A H19C 109.5
H19B C19A H19C 109.5
C17A C20A H20A 109.5
C17A C20A H20B 109.5
H20A C20A H20B 109.5
C17A C20A H20C 109.5
H20A C20A H20C 109.5
H20B C20A H20C 109.5
C23A C21A C22A 108.8(8)
C23A C21A C24A 109.5(8)
C22A C21A C24A 107.1(7)
C23A C21A C14A 109.8(7)
C22A C21A C14A 112.9(7)
C24A C21A C14A 108.7(7)
C21A C22A H22A 109.5
C21A C22A H22B 109.5
H22A C22A H22B 109.5
C21A C22A H22C 109.5
H22A C22A H22C 109.5
H22B C22A H22C 109.5
C21A C23A H23A 109.5
C21A C23A H23B 109.5
H23A C23A H23B 109.5
C21A C23A H23C 109.5
H23A C23A H23C 109.5
H23B C23A H23C 109.5
C21A C24A H24A 109.5
C21A C24A H24B 109.5
H24A C24A H24B 109.5
C21A C24A H24C 109.5
H24A C24A H24C 109.5
H24B C24A H24C 109.5
C28A C25A C27A 113.7(6)
C28A C25A C26A 104.8(7)
C27A C25A C26A 104.2(7)
C28A C25A C16A 112.3(7)
C27A C25A C16A 110.0(6)
C26A C25A C16A 111.5(6)
C25A C26A H26A 109.5
C25A C26A H26B 109.5
H26A C26A H26B 109.5
C25A C26A H26C 109.5
H26A C26A H26C 109.5
H26B C26A H26C 109.5
C25A C27A H27A 109.5
C25A C27A H27B 109.5
H27A C27A H27B 109.5
C25A C27A H27C 109.5
H27A C27A H27C 109.5
H27B C27A H27C 109.5
C25A C28A H28A 109.5
C25A C28A H28B 109.5
H28A C28A H28B 109.5
C25A C28A H28C 109.5
H28A C28A H28C 109.5
H28B C28A H28C 109.5
C32A C31A C36A 111.6(7)
C32A C31A B1A 128.2(7)
C36A C31A B1A 120.2(7)
F32A C32A C31A 120.3(7)
F32A C32A C33A 114.5(7)
C31A C32A C33A 125.2(8)
F33A C33A C34A 120.3(8)
F33A C33A C32A 119.8(8)
C34A C33A C32A 119.9(8)
F34A C34A C33A 120.8(9)
F34A C34A C35A 121.0(9)
C33A C34A C35A 118.2(8)
F35A C35A C36A 121.8(8)
F35A C35A C34A 118.8(8)
C36A C35A C34A 119.4(8)
F36A C36A C35A 114.4(7)
F36A C36A C31A 119.9(7)
C35A C36A C31A 125.7(8)
C46A C41A C42A 112.9(7)
C46A C41A B1A 127.9(7)
C42A C41A B1A 119.1(7)
F42A C42A C41A 120.4(6)
F42A C42A C43A 114.7(7)
C41A C42A C43A 124.9(8)
F43A C43A C44A 120.4(7)
F43A C43A C42A 121.0(7)
C44A C43A C42A 118.6(8)
C45A C44A F44A 120.1(7)
C45A C44A C43A 119.7(7)
F44A C44A C43A 120.1(8)
F45A C45A C44A 120.6(7)
F45A C45A C46A 120.2(7)
C44A C45A C46A 119.2(7)
F46A C46A C41A 121.2(7)
F46A C46A C45A 114.1(7)
C41A C46A C45A 124.7(7)
C3B P1B C1B 109.8(4)
C3B P1B C11B 123.8(4)
C1B P1B C11B 114.1(4)
C3B P1B H2 100(3)
C1B P1B H2 100(3)
C11B P1B H2 105(3)
C4B B1B C2B 109.5(6)
C4B B1B C31B 108.7(6)
C2B B1B C31B 115.9(7)
C4B B1B C41B 112.6(6)
C2B B1B C41B 105.9(6)
C31B B1B C41B 104.2(6)
C2B C1B P1B 110.0(5)
C2B C1B H111 109.7
P1B C1B H111 109.7
C2B C1B H112 109.7
P1B C1B H112 109.7
H111 C1B H112 108.2
C1B C2B B1B 118.4(6)
C1B C2B H211 107.7
B1B C2B H211 107.7
C1B C2B H212 107.7
B1B C2B H212 107.7
H211 C2B H212 107.1
C4B C3B P1B 107.6(5)
C4B C3B H311 110.2
P1B C3B H311 110.2
C4B C3B H312 110.2
P1B C3B H312 110.2
H311 C3B H312 108.5
C3B C4B B1B 112.2(6)
C3B C4B H411 109.2
B1B C4B H411 109.2
C3B C4B H412 109.2
B1B C4B H412 109.2
H411 C4B H412 107.9
C12B C11B C16B 120.1(7)
C12B C11B P1B 124.0(5)
C16B C11B P1B 115.6(5)
C13B C12B C11B 118.1(6)
C13B C12B C17B 115.5(6)
C11B C12B C17B 125.8(6)
C14B C13B C12B 122.8(7)
C14B C13B H13B 118.6
C12B C13B H13B 118.6
C15B C14B C13B 117.7(7)
C15B C14B C21B 119.6(6)
C13B C14B C21B 122.5(7)
C14B C15B C16B 124.5(7)
C14B C15B H15B 117.8
C16B C15B H15B 117.8
C15B C16B C11B 116.6(7)
C15B C16B C25B 117.2(6)
C11B C16B C25B 126.2(7)
C20B C17B C19B 113.2(6)
C20B C17B C18B 105.6(7)
C19B C17B C18B 105.1(6)
C20B C17B C12B 107.5(6)
C19B C17B C12B 113.1(6)
C18B C17B C12B 112.1(6)
C17B C18B H18D 109.5
C17B C18B H18E 109.5
H18D C18B H18E 109.5
C17B C18B H18F 109.5
H18D C18B H18F 109.5
H18E C18B H18F 109.5
C17B C19B H19D 109.5
C17B C19B H19E 109.5
H19D C19B H19E 109.5
C17B C19B H19F 109.5
H19D C19B H19F 109.5
H19E C19B H19F 109.5
C17B C20B H20D 109.5
C17B C20B H20E 109.5
H20D C20B H20E 109.5
C17B C20B H20F 109.5
H20D C20B H20F 109.5
H20E C20B H20F 109.5
C14B C21B C23B 110.2(7)
C14B C21B C22B 112.8(6)
C23B C21B C22B 108.2(7)
C14B C21B C24B 108.5(7)
C23B C21B C24B 109.3(7)
C22B C21B C24B 107.8(7)
C21B C22B H22D 109.5
C21B C22B H22E 109.5
H22D C22B H22E 109.5
C21B C22B H22F 109.5
H22D C22B H22F 109.5
H22E C22B H22F 109.5
C21B C23B H23D 109.5
C21B C23B H23E 109.5
H23D C23B H23E 109.5
C21B C23B H23F 109.5
H23D C23B H23F 109.5
H23E C23B H23F 109.5
C21B C24B H24D 109.5
C21B C24B H24E 109.5
H24D C24B H24E 109.5
C21B C24B H24F 109.5
H24D C24B H24F 109.5
H24E C24B H24F 109.5
C27B C25B C26B 105.0(7)
C27B C25B C16B 110.9(6)
C26B C25B C16B 110.5(6)
C27B C25B C28B 113.7(6)
C26B C25B C28B 104.1(6)
C16B C25B C28B 112.2(6)
C25B C26B H26D 109.5
C25B C26B H26E 109.5
H26D C26B H26E 109.5
C25B C26B H26F 109.5
H26D C26B H26F 109.5
H26E C26B H26F 109.5
C25B C27B H27D 109.5
C25B C27B H27E 109.5
H27D C27B H27E 109.5
C25B C27B H27F 109.5
H27D C27B H27F 109.5
H27E C27B H27F 109.5
C25B C28B H28D 109.5
C25B C28B H28E 109.5
H28D C28B H28E 109.5
C25B C28B H28F 109.5
H28D C28B H28F 109.5
H28E C28B H28F 109.5
C32B C31B C36B 112.2(7)
C32B C31B B1B 128.6(7)
C36B C31B B1B 119.2(7)
F32B C32B C33B 114.5(7)
F32B C32B C31B 120.0(7)
C33B C32B C31B 125.5(8)
F33B C33B C34B 119.8(8)
F33B C33B C32B 121.2(8)
C34B C33B C32B 119.0(8)
F34B C34B C33B 121.0(8)
F34B C34B C35B 119.5(8)
C33B C34B C35B 119.5(7)
F35B C35B C34B 120.6(7)
F35B C35B C36B 120.5(7)
C34B C35B C36B 118.9(7)
F36B C36B C35B 115.2(7)
F36B C36B C31B 119.9(7)
C35B C36B C31B 124.8(7)
C42B C41B C46B 112.7(7)
C42B C41B B1B 120.7(7)
C46B C41B B1B 126.7(7)
F42B C42B C43B 115.5(7)
F42B C42B C41B 118.9(7)
C43B C42B C41B 125.6(8)
F43B C43B C44B 119.6(7)
F43B C43B C42B 121.5(8)
C44B C43B C42B 118.9(8)
F44B C44B C43B 121.3(8)
F44B C44B C45B 119.4(8)
C43B C44B C45B 119.3(8)
F45B C45B C44B 120.2(7)
F45B C45B C46B 119.5(8)
C44B C45B C46B 120.3(8)
F46B C46B C45B 116.0(8)
F46B C46B C41B 120.8(7)
C45B C46B C41B 123.3(8)

loop_
_geom_bond_atom_site_label_1
_geom_bond_atom_site_label_2
_geom_bond_distance
P1A C1A 1.802(8)
P1A C3A 1.811(8)
P1A C11A 1.830(7)
P1A H1 1.211(16)
B1A C2A 1.629(12)
B1A C4A 1.659(12)
B1A C41A 1.672(11)
B1A C31A 1.682(12)
C1A C2A 1.546(10)
C1A H101 0.9900
C1A H102 0.9900
C2A H201 0.9900
C2A H202 0.9900
C3A C4A 1.542(10)
C3A H301 0.9900
C3A H302 0.9900
C4A H401 0.9900
C4A H402 0.9900
C11A C12A 1.414(10)
C11A C16A 1.432(10)
C12A C13A 1.400(10)
C12A C17A 1.545(10)
C13A C14A 1.385(10)
C13A H13A 0.9500
C14A C15A 1.389(10)
C14A C21A 1.538(11)
C15A C16A 1.383(10)
C15A H15A 0.9500
C16A C25A 1.554(10)
C17A C20A 1.537(11)
C17A C18A 1.543(11)
C17A C19A 1.565(10)
C18A H18A 0.9800
C18A H18B 0.9800
C18A H18C 0.9800
C19A H19A 0.9800
C19A H19B 0.9800
C19A H19C 0.9800
C20A H20A 0.9800
C20A H20B 0.9800
C20A H20C 0.9800
C21A C23A 1.521(13)
C21A C22A 1.522(11)
C21A C24A 1.528(12)
C22A H22A 0.9800
C22A H22B 0.9800
C22A H22C 0.9800
C23A H23A 0.9800
C23A H23B 0.9800
C23A H23C 0.9800
C24A H24A 0.9800
C24A H24B 0.9800
C24A H24C 0.9800
C25A C28A 1.539(11)
C25A C27A 1.542(11)
C25A C26A 1.549(11)
C26A H26A 0.9800
C26A H26B 0.9800
C26A H26C 0.9800
C27A H27A 0.9800
C27A H27B 0.9800
C27A H27C 0.9800
C28A H28A 0.9800
C28A H28B 0.9800
C28A H28C 0.9800
C31A C32A 1.377(11)
C31A C36A 1.391(11)
F32A C32A 1.362(9)
C32A C33A 1.389(11)
F33A C33A 1.344(10)
C33A C34A 1.356(13)
F34A C34A 1.347(9)
C34A C35A 1.384(12)
F35A C35A 1.359(10)
C35A C36A 1.367(11)
F36A C36A 1.362(9)
C41A C46A 1.378(11)
C41A C42A 1.379(10)
F42A C42A 1.363(9)
C42A C43A 1.384(10)
F43A C43A 1.354(9)
C43A C44A 1.373(11)
F44A C44A 1.359(8)
C44A C45A 1.354(11)
F45A C45A 1.340(9)
C45A C46A 1.388(10)
F46A C46A 1.359(8)
P1B C3B 1.782(8)
P1B C1B 1.804(8)
P1B C11B 1.821(8)
P1B H2 1.214(16)
B1B C4B 1.644(11)
B1B C2B 1.650(11)
B1B C31B 1.683(11)
B1B C41B 1.684(11)
C1B C2B 1.557(10)
C1B H111 0.9900
C1B H112 0.9900
C2B H211 0.9900
C2B H212 0.9900
C3B C4B 1.554(10)
C3B H311 0.9900
C3B H312 0.9900
C4B H411 0.9900
C4B H412 0.9900
C11B C12B 1.423(10)
C11B C16B 1.444(10)
C12B C13B 1.399(10)
C12B C17B 1.559(9)
C13B C14B 1.382(10)
C13B H13B 0.9500
C14B C15B 1.376(10)
C14B C21B 1.516(10)
C15B C16B 1.389(10)
C15B H15B 0.9500
C16B C25B 1.556(10)
C17B C20B 1.538(11)
C17B C19B 1.542(11)
C17B C18B 1.543(11)
C18B H18D 0.9800
C18B H18E 0.9800
C18B H18F 0.9800
C19B H19D 0.9800
C19B H19E 0.9800
C19B H19F 0.9800
C20B H20D 0.9800
C20B H20E 0.9800
C20B H20F 0.9800
C21B C23B 1.530(12)
C21B C22B 1.537(11)
C21B C24B 1.538(12)
C22B H22D 0.9800
C22B H22E 0.9800
C22B H22F 0.9800
C23B H23D 0.9800
C23B H23E 0.9800
C23B H23F 0.9800
C24B H24D 0.9800
C24B H24E 0.9800
C24B H24F 0.9800
C25B C27B 1.537(11)
C25B C26B 1.550(10)
C25B C28B 1.561(11)
C26B H26D 0.9800
C26B H26E 0.9800
C26B H26F 0.9800
C27B H27D 0.9800
C27B H27E 0.9800
C27B H27F 0.9800
C28B H28D 0.9800
C28B H28E 0.9800
C28B H28F 0.9800
C31B C32B 1.385(11)
C31B C36B 1.395(10)
F32B C32B 1.361(8)
C32B C33B 1.374(11)
F33B C33B 1.339(9)
C33B C34B 1.369(12)
F34B C34B 1.352(9)
C34B C35B 1.372(12)
F35B C35B 1.343(9)
C35B C36B 1.382(10)
F36B C36B 1.357(8)
C41B C42B 1.392(11)
C41B C46B 1.409(11)
F42B C42B 1.364(9)
C42B C43B 1.378(10)
F43B C43B 1.347(9)
C43B C44B 1.372(12)
F44B C44B 1.342(9)
C44B C45B 1.372(12)
F45B C45B 1.353(9)
C45B C46B 1.386(11)
F46B C46B 1.342(9)

loop_
_geom_torsion_atom_site_label_1
_geom_torsion_atom_site_label_2
_geom_torsion_atom_site_label_3
_geom_torsion_atom_site_label_4
_geom_torsion
C3A P1A C1A C2A -43.6(7)
C11A P1A C1A C2A 172.6(5)
P1A C1A C2A B1A 46.4(9)
C4A B1A C2A C1A -53.6(9)
C41A B1A C2A C1A -174.6(7)
C31A B1A C2A C1A 67.5(9)
C1A P1A C3A C4A 51.5(6)
C11A P1A C3A C4A -168.4(5)
P1A C3A C4A B1A -62.7(7)
C2A B1A C4A C3A 63.4(8)
C41A B1A C4A C3A -178.0(6)
C31A B1A C4A C3A -62.9(8)
C1A P1A C11A C12A 77.5(7)
C3A P1A C11A C12A -61.3(8)
C1A P1A C11A C16A -95.2(7)
C3A P1A C11A C16A 126.0(6)
C16A C11A C12A C13A 5.7(11)
P1A C11A C12A C13A -166.6(6)
C16A C11A C12A C17A -166.8(7)
P1A C11A C12A C17A 20.9(11)
C11A C12A C13A C14A -2.9(11)
C17A C12A C13A C14A 170.5(7)
C12A C13A C14A C15A -0.1(12)
C12A C13A C14A C21A -178.5(7)
C13A C14A C15A C16A 0.2(12)
C21A C14A C15A C16A 178.7(8)
C14A C15A C16A C11A 2.5(12)
C14A C15A C16A C25A -174.2(7)
C12A C11A C16A C15A -5.5(11)
P1A C11A C16A C15A 167.3(6)
C12A C11A C16A C25A 170.8(7)
P1A C11A C16A C25A -16.4(10)
C13A C12A C17A C20A -107.2(7)
C11A C12A C17A C20A 65.5(9)
C13A C12A C17A C18A 10.6(9)
C11A C12A C17A C18A -176.7(7)
C13A C12A C17A C19A 128.1(8)
C11A C12A C17A C19A -59.2(10)
C13A C14A C21A C23A -120.2(9)
C15A C14A C21A C23A 61.5(11)
C13A C14A C21A C22A 1.4(12)
C15A C14A C21A C22A -176.9(8)
C13A C14A C21A C24A 120.1(9)
C15A C14A C21A C24A -58.3(10)
C15A C16A C25A C28A -112.1(8)
C11A C16A C25A C28A 71.6(10)
C15A C16A C25A C27A 120.2(8)
C11A C16A C25A C27A -56.1(10)
C15A C16A C25A C26A 5.2(10)
C11A C16A C25A C26A -171.2(8)
C2A B1A C31A C32A 1.7(11)
C4A B1A C31A C32A 123.8(8)
C41A B1A C31A C32A -117.2(8)
C2A B1A C31A C36A -178.8(7)
C4A B1A C31A C36A -56.7(8)
C41A B1A C31A C36A 62.3(9)
C36A C31A C32A F32A -176.9(7)
B1A C31A C32A F32A 2.7(12)
C36A C31A C32A C33A 1.3(11)
B1A C31A C32A C33A -179.2(7)
F32A C32A C33A F33A -2.8(11)
C31A C32A C33A F33A 178.9(7)
F32A C32A C33A C34A 178.5(7)
C31A C32A C33A C34A 0.3(13)
F33A C33A C34A F34A 1.6(13)
C32A C33A C34A F34A -179.7(7)
F33A C33A C34A C35A 179.9(8)
C32A C33A C34A C35A -1.5(13)
F34A C34A C35A F35A 0.4(12)
C33A C34A C35A F35A -177.8(7)
F34A C34A C35A C36A 179.3(7)
C33A C34A C35A C36A 1.1(13)
F35A C35A C36A F36A 0.7(11)
C34A C35A C36A F36A -178.1(7)
F35A C35A C36A C31A 179.5(7)
C34A C35A C36A C31A 0.7(13)
C32A C31A C36A F36A 177.0(7)
B1A C31A C36A F36A -2.6(10)
C32A C31A C36A C35A -1.7(11)
B1A C31A C36A C35A 178.7(7)
C2A B1A C41A C46A 114.2(9)
C4A B1A C41A C46A -5.3(11)
C31A B1A C41A C46A -121.5(8)
C2A B1A C41A C42A -62.9(9)
C4A B1A C41A C42A 177.6(7)
C31A B1A C41A C42A 61.5(9)
C46A C41A C42A F42A 179.5(7)
B1A C41A C42A F42A -3.0(11)
C46A C41A C42A C43A -0.2(11)
B1A C41A C42A C43A 177.3(7)
F42A C42A C43A F43A 0.1(11)
C41A C42A C43A F43A 179.8(7)
F42A C42A C43A C44A 178.8(7)
C41A C42A C43A C44A -1.5(12)
F43A C43A C44A C45A -179.4(7)
C42A C43A C44A C45A 1.9(12)
F43A C43A C44A F44A 0.5(12)
C42A C43A C44A F44A -178.2(7)
F44A C44A C45A F45A -1.2(12)
C43A C44A C45A F45A 178.8(7)
F44A C44A C45A C46A 179.4(7)
C43A C44A C45A C46A -0.6(12)
C42A C41A C46A F46A 179.1(7)
B1A C41A C46A F46A 1.9(12)
C42A C41A C46A C45A 1.6(12)
B1A C41A C46A C45A -175.6(8)
F45A C45A C46A F46A 1.7(11)
C44A C45A C46A F46A -178.9(7)
F45A C45A C46A C41A 179.4(7)
C44A C45A C46A C41A -1.2(13)
C3B P1B C1B C2B 45.6(6)
C11B P1B C1B C2B -170.5(5)
P1B C1B C2B B1B -46.7(8)
C4B B1B C2B C1B 53.6(9)
C31B B1B C2B C1B -69.7(9)
C41B B1B C2B C1B 175.3(6)
C1B P1B C3B C4B -55.1(6)
C11B P1B C3B C4B 165.3(5)
P1B C3B C4B B1B 64.5(7)
C2B B1B C4B C3B -62.4(8)
C31B B1B C4B C3B 65.1(8)
C41B B1B C4B C3B -180.0(6)
C3B P1B C11B C12B 61.2(8)
C1B P1B C11B C12B -76.9(7)
C3B P1B C11B C16B -125.9(6)
C1B P1B C11B C16B 95.9(6)
C16B C11B C12B C13B -3.7(11)
P1B C11B C12B C13B 168.9(6)
C16B C11B C12B C17B 167.3(7)
P1B C11B C12B C17B -20.2(11)
C11B C12B C13B C14B -1.0(12)
C17B C12B C13B C14B -172.8(7)
C12B C13B C14B C15B 3.6(12)
C12B C13B C14B C21B 178.8(7)
C13B C14B C15B C16B -1.7(12)
C21B C14B C15B C16B -177.0(8)
C14B C15B C16B C11B -2.7(12)
C14B C15B C16B C25B 174.8(7)
C12B C11B C16B C15B 5.4(11)
P1B C11B C16B C15B -167.7(6)
C12B C11B C16B C25B -171.9(7)
P1B C11B C16B C25B 14.9(10)
C13B C12B C17B C20B 104.0(8)
C11B C12B C17B C20B -67.2(9)
C13B C12B C17B C19B -130.3(7)
C11B C12B C17B C19B 58.5(10)
C13B C12B C17B C18B -11.6(10)
C11B C12B C17B C18B 177.2(7)
C15B C14B C21B C23B -60.1(10)
C13B C14B C21B C23B 124.9(8)
C15B C14B C21B C22B 178.8(8)
C13B C14B C21B C22B 3.8(12)
C15B C14B C21B C24B 59.5(9)
C13B C14B C21B C24B -115.5(8)
C15B C16B C25B C27B -121.9(7)
C11B C16B C25B C27B 55.4(10)
C15B C16B C25B C26B -5.9(10)
C11B C16B C25B C26B 171.4(7)
C15B C16B C25B C28B 109.7(8)
C11B C16B C25B C28B -73.0(10)
C4B B1B C31B C32B -123.6(8)
C2B B1B C31B C32B 0.2(11)
C41B B1B C31B C32B 116.1(8)
C4B B1B C31B C36B 57.9(9)
C2B B1B C31B C36B -178.3(7)
C41B B1B C31B C36B -62.4(8)
C36B C31B C32B F32B 178.2(6)
B1B C31B C32B F32B -0.3(12)
C36B C31B C32B C33B -2.3(11)
B1B C31B C32B C33B 179.2(7)
F32B C32B C33B F33B 0.3(11)
C31B C32B C33B F33B -179.2(7)
F32B C32B C33B C34B -178.0(7)
C31B C32B C33B C34B 2.5(12)
F33B C33B C34B F34B 1.3(12)
C32B C33B C34B F34B 179.6(7)
F33B C33B C34B C35B 180.0(8)
C32B C33B C34B C35B -1.7(12)
F34B C34B C35B F35B -2.1(12)
C33B C34B C35B F35B 179.2(7)
F34B C34B C35B C36B 179.7(7)
C33B C34B C35B C36B 1.0(12)
F35B C35B C36B F36B 0.1(11)
C34B C35B C36B F36B 178.3(7)
F35B C35B C36B C31B -179.2(7)
C34B C35B C36B C31B -0.9(12)
C32B C31B C36B F36B -177.8(7)
B1B C31B C36B F36B 0.9(10)
C32B C31B C36B C35B 1.5(11)
B1B C31B C36B C35B -179.8(7)
C4B B1B C41B C42B -179.2(6)
C2B B1B C41B C42B 61.2(8)
C31B B1B C41B C42B -61.5(8)
C4B B1B C41B C46B 1.8(10)
C2B B1B C41B C46B -117.9(8)
C31B B1B C41B C46B 119.4(8)
C46B C41B C42B F42B -179.2(6)
B1B C41B C42B F42B 1.6(10)
C46B C41B C42B C43B -0.1(10)
B1B C41B C42B C43B -179.3(7)
F42B C42B C43B F43B 0.0(10)
C41B C42B C43B F43B -179.1(7)
F42B C42B C43B C44B -179.1(7)
C41B C42B C43B C44B 1.8(12)
F43B C43B C44B F44B -0.1(11)
C42B C43B C44B F44B 179.1(7)
F43B C43B C44B C45B 178.5(7)
C42B C43B C44B C45B -2.3(11)
F44B C44B C45B F45B -0.2(11)
C43B C44B C45B F45B -178.7(7)
F44B C44B C45B C46B 179.9(7)
C43B C44B C45B C46B 1.4(12)
F45B C45B C46B F46B -0.1(10)
C44B C45B C46B F46B 179.8(7)
F45B C45B C46B C41B -179.5(7)
C44B C45B C46B C41B 0.4(12)
C42B C41B C46B F46B 179.6(6)
B1B C41B C46B F46B -1.3(11)
C42B C41B C46B C45B -1.0(10)
B1B C41B C46B C45B 178.2(7)
